data_7225984
loop_
_publ_author_name
'Shi, Maohu'
'Zhao, Yue'
'Xu, Hai-Jun'
'Mack, John'
'Yin, Luan'
'Wang, Xiaoyong'
'Shen, Zhen'

_publ_section_title
;
 Photoisomerization and Optical Properties of
 Subphthalocyanine-azobenzene-subphthalocyanine Triad
;
_journal_name_full 'RSC Adv.'
_journal_paper_doi 10.1039/C6RA11452K
_journal_year 2016
_chemical_formula_sum 'C60 H32 B2 N14 O2'
_chemical_formula_weight 1002.62
_chemical_name_common Subphthalocynaine-Azobenzene-Subphthalocynaine
_chemical_name_systematic spc-azo-spc
_chemical_properties_physical Light-sensitive
_space_group_IT_number 2
_symmetry_cell_setting triclinic
_symmetry_space_group_name_Hall '-P 1'
_symmetry_space_group_name_H-M 'P -1'
_atom_sites_solution_hydrogens geom
_atom_sites_solution_primary direct
_atom_sites_solution_secondary difmap
_audit_creation_method SHELXL-97
_audit_update_record
;
2015-05-17 deposited with the CCDC.
2016-06-20 downloaded from the CCDC.
;
_cell_angle_alpha 90.260(4)
_cell_angle_beta 94.290(5)
_cell_angle_gamma 105.427(4)
_cell_formula_units_Z 1
_cell_length_a 10.671(3)
_cell_length_b 11.787(3)
_cell_length_c 12.167(3)
_cell_measurement_reflns_used 904
_cell_measurement_temperature 296(2)
_cell_measurement_theta_max 19.94
_cell_measurement_theta_min 2.43
_cell_volume 1470.6(7)
_computing_structure_refinement 'SHELXL-97 (Sheldrick, 1997)'
_computing_structure_solution 'SHELXS-97 (Sheldrick, 1990)'
_diffrn_ambient_temperature 296(2)
_diffrn_measured_fraction_theta_full 0.992
_diffrn_measured_fraction_theta_max 0.992
_diffrn_measurement_device_type 'Bruker APEX-II CCD'
_diffrn_measurement_method '\f and \w scans'
_diffrn_radiation_monochromator graphite
_diffrn_radiation_source 'fine-focus sealed tube'
_diffrn_radiation_type MoK\a
_diffrn_radiation_wavelength 0.71073
_diffrn_reflns_av_R_equivalents 0.1014
_diffrn_reflns_av_sigmaI/netI 0.2285
_diffrn_reflns_limit_h_max 12
_diffrn_reflns_limit_h_min -9
_diffrn_reflns_limit_k_max 14
_diffrn_reflns_limit_k_min -14
_diffrn_reflns_limit_l_max 14
_diffrn_reflns_limit_l_min -14
_diffrn_reflns_number 10648
_diffrn_reflns_theta_full 25.01
_diffrn_reflns_theta_max 25.01
_diffrn_reflns_theta_min 1.99
_exptl_absorpt_coefficient_mu 0.072
_exptl_absorpt_correction_T_max 0.9843
_exptl_absorpt_correction_T_min 0.9808
_exptl_absorpt_correction_type multi-scan
_exptl_absorpt_process_details SADABS
_exptl_crystal_colour golden
_exptl_crystal_density_diffrn 1.132
_exptl_crystal_density_method 'not measured'
_exptl_crystal_description cuboid
_exptl_crystal_F_000 516
_exptl_crystal_preparation Luminescent
_exptl_crystal_recrystallization_method 'Re-crystallisation from solvent: chloroform/methanol'
_exptl_crystal_size_max 0.27
_exptl_crystal_size_mid 0.25
_exptl_crystal_size_min 0.22
_platon_squeeze_details
;
;
_refine_diff_density_max 0.431
_refine_diff_density_min -0.374
_refine_diff_density_rms 0.092
_refine_ls_extinction_method none
_refine_ls_goodness_of_fit_ref 1.003
_refine_ls_hydrogen_treatment mixed
_refine_ls_matrix_type full
_refine_ls_number_parameters 256
_refine_ls_number_reflns 5145
_refine_ls_number_restraints 2
_refine_ls_restrained_S_all 1.013
_refine_ls_R_factor_all 0.2085
_refine_ls_R_factor_gt 0.1265
_refine_ls_shift/su_max 0.002
_refine_ls_shift/su_mean 0.000
_refine_ls_structure_factor_coef Fsqd
_refine_ls_weighting_details 'calc w=1/[\s^2^(Fo^2^)+(0.0000P)^2^+1.0000P] where P=(Fo^2^+2Fc^2^)/3'
_refine_ls_weighting_scheme calc
_refine_ls_wR_factor_gt 0.2664
_refine_ls_wR_factor_ref 0.2973
_reflns_number_gt 2199
_reflns_number_total 5145
_reflns_threshold_expression >2sigma(I)
_cod_data_source_file c6ra11452k2.cif
_cod_data_source_block mo_20141224smh_0m-sr
_cod_depositor_comments
;
The following automatic conversions were performed:

'_symmetry_cell_setting' value 'Triclinic' changed to 'triclinic'
according to
/usr/data/users/saulius/crontab/automatic-downloads/rss-feeds/RSC/lib/dictionaries/cif_core.dic
dictionary named 'cif_core.dic' version 2.4.2 from 2011-04-26.

'_exptl_absorpt_correction_type' value 'MULTI-SCAN' changed to
'multi-scan' according to
/usr/data/users/saulius/crontab/automatic-downloads/rss-feeds/RSC/lib/dictionaries/cif_core.dic
dictionary named 'cif_core.dic' version 2.4.2 from 2011-04-26.

Automatic conversion script
Id: cif_fix_values 4268 2015-11-12 08:31:59Z antanas 
;
_cod_original_sg_symbol_H-M 'P-1   '
_cod_database_code 7225984

loop_
_symmetry_equiv_pos_as_xyz
'x, y, z'
'-x, -y, -z'

loop_
_atom_site_label
_atom_site_type_symbol
_atom_site_fract_x
_atom_site_fract_y
_atom_site_fract_z
_atom_site_U_iso_or_equiv
_atom_site_adp_type
_atom_site_occupancy
_atom_site_symmetry_multiplicity
_atom_site_calc_flag
_atom_site_refinement_flags
B1 B 0.3187(4) 0.1446(3) -0.0019(3) 0.051 Uani 1 1 d .
C1 C 0.2275(3) 0.2492(3) 0.1435(3) 0.067 Uani 1 1 d .
C2 C 0.1077(3) 0.2594(3) 0.1726(3) 0.060 Uani 1 1 d .
C3 C 0.0659(4) 0.3167(3) 0.2507(3) 0.0756(13) Uani 1 1 d .
H3 H 0.1253 0.3560 0.3073 0.091 Uiso 1 1 calc R
C4 C -0.0601(4) 0.3194(4) 0.2503(3) 0.0883(14) Uani 1 1 d .
H4 H -0.0855 0.3607 0.3060 0.106 Uiso 1 1 calc R
C5 C -0.1470(4) 0.2643(4) 0.1721(3) 0.0851(13) Uani 1 1 d .
H5 H -0.2335 0.2655 0.1749 0.102 Uiso 1 1 calc R
C6 C -0.1130(3) 0.2042(3) 0.0849(3) 0.0682(12) Uani 1 1 d .
H6 H -0.1742 0.1690 0.0279 0.082 Uiso 1 1 calc R
C7 C 0.0159(3) 0.1987(3) 0.0863(2) 0.0541(10) Uani 1 1 d .
C8 C 0.0824(3) 0.1496(3) 0.0098(2) 0.0540(10) Uani 1 1 d .
C9 C 0.1499(3) 0.1228(3) -0.1610(3) 0.0565(10) Uani 1 1 d .
C10 C 0.1625(3) 0.1379(3) -0.2803(2) 0.070 Uani 1 1 d .
C11 C 0.0584(4) 0.1205(4) -0.3666(3) 0.085 Uani 1 1 d .
H11 H -0.0295 0.0916 -0.3551 0.102 Uiso 1 1 calc R
C12 C 0.1054(5) 0.1526(4) -0.4709(3) 0.107 Uani 1 1 d .
H12 H 0.0440 0.1454 -0.5307 0.129 Uiso 1 1 calc R
C13 C 0.2326(4) 0.1927(4) -0.4903(3) 0.100 Uani 1 1 d .
H13 H 0.2569 0.2101 -0.5615 0.120 Uiso 1 1 calc R
C14 C 0.3222(4) 0.2069(4) -0.4054(3) 0.0879(14) Uani 1 1 d .
H14 H 0.4097 0.2350 -0.4186 0.105 Uiso 1 1 calc R
C15 C 0.2907(3) 0.1819(3) -0.2995(3) 0.0661(12) Uani 1 1 d .
C16 C 0.3656(3) 0.1925(3) -0.1924(3) 0.0590(10) Uani 1 1 d .
C17 C 0.5180(3) 0.2910(3) -0.0570(3) 0.0700(12) Uani 1 1 d .
C18 C 0.6150(3) 0.3820(3) -0.0054(3) 0.079 Uani 1 1 d .
C19 C 0.7300(4) 0.4571(4) -0.0293(4) 0.117 Uani 1 1 d .
H19 H 0.7555 0.4507 -0.1000 0.140 Uiso 1 1 calc R
C20 C 0.8126(4) 0.5415(4) 0.0400(4) 0.116 Uani 1 1 d .
H20 H 0.8956 0.5827 0.0226 0.139 Uiso 1 1 calc R
C21 C 0.7610(5) 0.5603(4) 0.1396(5) 0.140 Uani 1 1 d .
H21 H 0.8088 0.6214 0.1866 0.168 Uiso 1 1 calc R
C22 C 0.6483(4) 0.4954(3) 0.1695(4) 0.102 Uani 1 1 d .
H22 H 0.6206 0.5129 0.2366 0.123 Uiso 1 1 calc R
C23 C 0.5692(3) 0.4022(3) 0.1055(3) 0.075 Uani 1 1 d .
C24 C 0.4501(3) 0.3209(3) 0.1143(3) 0.0656(11) Uani 1 1 d .
C25 C 0.3824(3) 0.0250(3) 0.1420(2) 0.0602(10) Uani 1 1 d .
C26 C 0.5134(3) 0.0553(3) 0.1692(3) 0.0596(11) Uani 1 1 d .
H26 H 0.5714 0.0787 0.1150 0.072 Uiso 1 1 calc R
C27 C 0.5597(4) 0.0510(3) 0.2788(3) 0.0800(13) Uani 1 1 d D
H27 H 0.6491 0.0721 0.2978 0.096 Uiso 1 1 calc R
C28 C 0.4777(3) 0.0172(3) 0.3564(2) 0.075 Uani 1 1 d D
C29 C 0.3443(4) -0.0241(4) 0.3297(3) 0.089 Uani 1 1 d D
H29 H 0.2891 -0.0563 0.3838 0.107 Uiso 1 1 calc R
C30 C 0.2907(3) -0.0169(3) 0.2162(3) 0.0739(13) Uani 1 1 d .
H30 H 0.2016 -0.0388 0.1958 0.089 Uiso 1 1 calc R
N1 N 0.2101(2) 0.1747(2) 0.0558(2) 0.0573(8) Uani 1 1 d .
N2 N 0.0549(2) 0.1195(2) -0.0969(2) 0.0548(8) Uani 1 1 d .
N3 N 0.2814(2) 0.1474(2) -0.1188(2) 0.0512(8) Uani 1 1 d .
N4 N 0.4890(3) 0.2604(3) -0.1651(2) 0.0766(10) Uani 1 1 d .
N5 N 0.4290(3) 0.2476(2) 0.0210(2) 0.0593(8) Uani 1 1 d .
N6 N 0.3570(3) 0.3230(2) 0.1777(2) 0.0620(9) Uani 1 1 d .
N7 N 0.5406(3) 0.0170(3) 0.4719(3) 0.101 Uani 1 1 d D
O1 O 0.3395(2) 0.03408(19) 0.03232(15) 0.0546(6) Uani 1 1 d .

loop_
_atom_site_aniso_label
_atom_site_aniso_U_11
_atom_site_aniso_U_22
_atom_site_aniso_U_33
_atom_site_aniso_U_23
_atom_site_aniso_U_13
_atom_site_aniso_U_12
B1 0.060 0.042 0.052 0.003 -0.006 0.015
C1 0.081 0.060 0.061 -0.018 -0.025 0.031
C2 0.065 0.071 0.048 -0.001 -0.005 0.026
C3 0.081(2) 0.087(3) 0.066(2) -0.0092(19) -0.0047(19) 0.037(2)
C4 0.095(2) 0.106(3) 0.078(3) -0.014(2) 0.005(2) 0.053(2)
C5 0.082(2) 0.092(3) 0.092(3) -0.018(2) -0.002(2) 0.045(2)
C6 0.0557(18) 0.078(2) 0.076(2) 0.0002(19) 0.0059(18) 0.0259(18)
C7 0.0568(18) 0.0485(18) 0.0556(19) 0.0158(14) 0.0117(16) 0.0095(16)
C8 0.0461(16) 0.071(2) 0.0435(17) 0.0038(15) 0.0024(14) 0.0129(16)
C9 0.0572(18) 0.064(2) 0.0517(18) 0.0077(15) -0.0058(15) 0.0252(16)
C10 0.087 0.099 0.033 0.002 -0.006 0.045
C11 0.094 0.108 0.056 0.012 -0.005 0.035
C12 0.167 0.103 0.055 0.000 -0.033 0.052
C13 0.128 0.131 0.051 0.027 0.009 0.051
C14 0.100(3) 0.101(3) 0.077(2) 0.025(2) 0.030(2) 0.045(2)
C15 0.070(2) 0.075(2) 0.052(2) 0.0115(17) 0.0026(17) 0.0189(19)
C16 0.075(2) 0.0553(19) 0.0516(19) 0.0132(15) 0.0098(17) 0.0250(16)
C17 0.0450(17) 0.054(2) 0.112(3) 0.0168(19) -0.0115(19) 0.0191(16)
C18 0.045 0.059 0.129 0.039 -0.008 0.007
C19 0.095 0.120 0.144 0.054 -0.012 0.050
C20 0.078 0.052 0.192 0.025 -0.059 -0.009
C21 0.115 0.076 0.208 -0.026 -0.073 0.012
C22 0.070 0.046 0.183 -0.006 -0.044 0.018
C23 0.057 0.027 0.133 -0.003 -0.031 0.007
C24 0.071(2) 0.0401(18) 0.086(2) -0.0138(16) -0.0287(18) 0.0249(16)
C25 0.0613(17) 0.093(2) 0.0359(16) 0.0046(15) -0.0025(14) 0.0387(17)
C26 0.0655(19) 0.065(2) 0.0495(19) -0.0054(16) -0.0142(16) 0.0246(17)
C27 0.072(2) 0.101(3) 0.070(2) 0.001(2) -0.0146(19) 0.035(2)
C28 0.092 0.116 0.032 -0.003 -0.029 0.064
C29 0.122 0.102 0.055 0.020 0.027 0.046
C30 0.066(2) 0.111(3) 0.051(2) 0.0148(19) -0.0035(17) 0.035(2)
N1 0.0524(14) 0.0787(18) 0.0458(14) -0.0094(12) -0.0149(12) 0.0317(13)
N2 0.0596(15) 0.0492(16) 0.0547(16) -0.0026(12) -0.0002(13) 0.0142(13)
N3 0.0495(14) 0.0531(15) 0.0494(15) 0.0073(12) -0.0037(12) 0.0129(12)
N4 0.0657(16) 0.096(2) 0.082(2) 0.0312(16) 0.0114(15) 0.0442(15)
N5 0.0514(14) 0.0511(16) 0.0767(18) 0.0104(13) -0.0066(14) 0.0190(12)
N6 0.0635(17) 0.0373(16) 0.0755(18) -0.0102(13) -0.0218(15) 0.0038(14)
N7 0.077 0.086 0.152 0.019 0.046 0.031
O1 0.0624(12) 0.0697(13) 0.0366(11) 0.0029(9) -0.0037(10) 0.0283(10)

loop_
_atom_type_symbol
_atom_type_description
_atom_type_scat_dispersion_real
_atom_type_scat_dispersion_imag
_atom_type_scat_source
C C 0.0033 0.0016 'International Tables Vol C Tables 4.2.6.8 and 6.1.1.4'
H H 0.0000 0.0000 'International Tables Vol C Tables 4.2.6.8 and 6.1.1.4'
B B 0.0013 0.0007 'International Tables Vol C Tables 4.2.6.8 and 6.1.1.4'
N N 0.0061 0.0033 'International Tables Vol C Tables 4.2.6.8 and 6.1.1.4'
O O 0.0106 0.0060 'International Tables Vol C Tables 4.2.6.8 and 6.1.1.4'

loop_
_geom_angle_atom_site_label_1
_geom_angle_atom_site_label_2
_geom_angle_atom_site_label_3
_geom_angle
_geom_angle_site_symmetry_1
O1 B1 N3 113.6(3) .
O1 B1 N5 115.8(3) .
N3 B1 N5 105.5(3) .
O1 B1 N1 112.2(3) .
N3 B1 N1 105.2(3) .
N5 B1 N1 103.5(3) .
N1 C1 C2 109.8(3) .
N1 C1 N6 119.9(3) .
C2 C1 N6 128.8(3) .
C3 C2 C1 136.2(3) .
C3 C2 C7 118.6(3) .
C1 C2 C7 104.9(3) .
C2 C3 C4 122.1(3) .
C2 C3 H3 119.0 .
C4 C3 H3 119.0 .
C5 C4 C3 120.8(4) .
C5 C4 H4 119.6 .
C3 C4 H4 119.6 .
C4 C5 C6 121.8(4) .
C4 C5 H5 119.1 .
C6 C5 H5 119.1 .
C7 C6 C5 117.6(3) .
C7 C6 H6 121.2 .
C5 C6 H6 121.2 .
C6 C7 C8 131.7(3) .
C6 C7 C2 119.0(3) .
C8 C7 C2 109.0(3) .
N2 C8 N1 120.2(3) .
N2 C8 C7 132.1(3) .
N1 C8 C7 104.6(2) .
N2 C9 N3 122.0(3) .
N2 C9 C10 133.8(3) .
N3 C9 C10 102.0(3) .
C15 C10 C11 122.6(3) .
C15 C10 C9 109.9(3) .
C11 C10 C9 127.3(3) .
C12 C11 C10 112.2(4) .
C12 C11 H11 123.9 .
C10 C11 H11 123.9 .
C13 C12 C11 125.2(4) .
C13 C12 H12 117.4 .
C11 C12 H12 117.4 .
C14 C13 C12 118.5(4) .
C14 C13 H13 120.7 .
C12 C13 H13 120.7 .
C13 C14 C15 122.7(4) .
C13 C14 H14 118.7 .
C15 C14 H14 118.7 .
C10 C15 C14 118.8(3) .
C10 C15 C16 106.7(3) .
C14 C15 C16 134.5(3) .
N3 C16 N4 123.6(3) .
N3 C16 C15 106.8(3) .
N4 C16 C15 127.7(3) .
N4 C17 C18 130.7(3) .
N4 C17 N5 121.1(3) .
C18 C17 N5 106.7(3) .
C19 C18 C17 138.2(4) .
C19 C18 C23 115.5(4) .
C17 C18 C23 106.2(3) .
C18 C19 C20 126.8(5) .
C18 C19 H19 116.6 .
C20 C19 H19 116.6 .
C21 C20 C19 114.4(4) .
C21 C20 H20 122.8 .
C19 C20 H20 122.8 .
C22 C21 C20 123.3(5) .
C22 C21 H21 118.3 .
C20 C21 H21 118.3 .
C21 C22 C23 123.1(5) .
C21 C22 H22 118.4 .
C23 C22 H22 118.4 .
C22 C23 C24 136.1(4) .
C22 C23 C18 116.2(3) .
C24 C23 C18 107.6(3) .
N6 C24 N5 122.2(3) .
N6 C24 C23 129.9(3) .
N5 C24 C23 106.0(3) .
C26 C25 C30 123.8(3) .
C26 C25 O1 117.9(3) .
C30 C25 O1 118.4(3) .
C25 C26 C27 119.4(3) .
C25 C26 H26 120.3 .
C27 C26 H26 120.3 .
C28 C27 C26 120.7(3) .
C28 C27 H27 119.7 .
C26 C27 H27 119.7 .
C27 C28 C29 121.1(3) .
C27 C28 N7 115.3(3) .
C29 C28 N7 123.4(3) .
C28 C29 C30 119.9(3) .
C28 C29 H29 120.1 .
C30 C29 H29 120.1 .
C25 C30 C29 114.8(3) .
C25 C30 H30 122.6 .
C29 C30 H30 122.6 .
C1 N1 C8 110.5(3) .
C1 N1 B1 125.2(3) .
C8 N1 B1 122.9(3) .
C8 N2 C9 120.1(3) .
C16 N3 C9 113.5(3) .
C16 N3 B1 123.2(3) .
C9 N3 B1 122.3(3) .
C17 N4 C16 115.7(3) .
C24 N5 C17 112.3(3) .
C24 N5 B1 125.4(3) .
C17 N5 B1 122.0(3) .
C24 N6 C1 117.0(3) .
N7 N7 C28 107.3(4) 2_656
C25 O1 B1 117.8(2) .

loop_
_geom_bond_atom_site_label_1
_geom_bond_atom_site_label_2
_geom_bond_distance
_geom_bond_site_symmetry_2
B1 O1 1.437(4) .
B1 N3 1.451(4) .
B1 N5 1.458(4) .
B1 N1 1.516(5) .
C1 N1 1.349(4) .
C1 C2 1.386(5) .
C1 N6 1.453(4) .
C2 C3 1.332(5) .
C2 C7 1.429(4) .
C3 C4 1.354(6) .
C3 H3 0.9300 .
C4 C5 1.316(5) .
C4 H4 0.9300 .
C5 C6 1.395(5) .
C5 H5 0.9300 .
C6 C7 1.393(5) .
C6 H6 0.9300 .
C7 C8 1.420(5) .
C8 N2 1.334(4) .
C8 N1 1.389(4) .
C9 N2 1.318(4) .
C9 N3 1.411(4) .
C9 C10 1.474(4) .
C10 C15 1.366(5) .
C10 C11 1.444(5) .
C11 C12 1.414(5) .
C11 H11 0.9300 .
C12 C13 1.353(6) .
C12 H12 0.9300 .
C13 C14 1.333(5) .
C13 H13 0.9300 .
C14 C15 1.370(5) .
C14 H14 0.9300 .
C15 C16 1.463(4) .
C16 N3 1.328(4) .
C16 N4 1.363(4) .
C17 N4 1.352(5) .
C17 C18 1.387(5) .
C17 N5 1.395(4) .
C18 C19 1.361(5) .
C18 C23 1.507(6) .
C19 C20 1.376(6) .
C19 H19 0.9300 .
C20 C21 1.407(8) .
C20 H20 0.9300 .
C21 C22 1.320(6) .
C21 H21 0.9300 .
C22 C23 1.388(5) .
C22 H22 0.9300 .
C23 C24 1.385(5) .
C24 N6 1.307(5) .
C24 N5 1.391(4) .
C25 C26 1.361(4) .
C25 C30 1.377(5) .
C25 O1 1.393(3) .
C26 C27 1.394(4) .
C26 H26 0.9300 .
C27 C28 1.325(5) .
C27 H27 0.9300 .
C28 C29 1.390(5) .
C28 N7 1.512(4) .
C29 C30 1.467(5) .
C29 H29 0.9300 .
C30 H30 0.9300 .
N7 N7 1.134(6) 2_656

loop_
_geom_torsion_atom_site_label_1
_geom_torsion_atom_site_label_2
_geom_torsion_atom_site_label_3
_geom_torsion_atom_site_label_4
_geom_torsion
_geom_torsion_site_symmetry_4
N1 C1 C2 C3 178.6(4) .
N6 C1 C2 C3 -15.8(7) .
N1 C1 C2 C7 -8.1(4) .
N6 C1 C2 C7 157.5(3) .
C1 C2 C3 C4 172.3(4) .
C7 C2 C3 C4 -0.3(6) .
C2 C3 C4 C5 0.4(6) .
C3 C4 C5 C6 -2.0(7) .
C4 C5 C6 C7 3.4(6) .
C5 C6 C7 C8 -177.1(4) .
C5 C6 C7 C2 -3.3(5) .
C3 C2 C7 C6 1.8(5) .
C1 C2 C7 C6 -172.9(3) .
C3 C2 C7 C8 177.0(3) .
C1 C2 C7 C8 2.3(4) .
C6 C7 C8 N2 19.0(6) .
C2 C7 C8 N2 -155.3(3) .
C6 C7 C8 N1 178.4(3) .
C2 C7 C8 N1 4.1(4) .
N2 C9 C10 C15 155.4(4) .
N3 C9 C10 C15 -7.2(4) .
N2 C9 C10 C11 -19.4(7) .
N3 C9 C10 C11 178.0(4) .
C15 C10 C11 C12 0.8(6) .
C9 C10 C11 C12 175.0(4) .
C10 C11 C12 C13 1.3(7) .
C11 C12 C13 C14 -1.9(7) .
C12 C13 C14 C15 0.4(7) .
C11 C10 C15 C14 -2.2(6) .
C9 C10 C15 C14 -177.3(3) .
C11 C10 C15 C16 177.1(4) .
C9 C10 C15 C16 2.0(4) .
C13 C14 C15 C10 1.6(6) .
C13 C14 C15 C16 -177.4(4) .
C10 C15 C16 N3 4.4(4) .
C14 C15 C16 N3 -176.5(4) .
C10 C15 C16 N4 -160.1(4) .
C14 C15 C16 N4 19.0(7) .
N4 C17 C18 C19 -17.7(8) .
N5 C17 C18 C19 176.6(5) .
N4 C17 C18 C23 158.0(4) .
N5 C17 C18 C23 -7.6(4) .
C17 C18 C19 C20 -178.5(5) .
C23 C18 C19 C20 6.0(7) .
C18 C19 C20 C21 -9.3(7) .
C19 C20 C21 C22 6.2(8) .
C20 C21 C22 C23 -0.2(8) .
C21 C22 C23 C24 -180.0(5) .
C21 C22 C23 C18 -3.4(6) .
C19 C18 C23 C22 0.7(5) .
C17 C18 C23 C22 -176.2(3) .
C19 C18 C23 C24 178.2(4) .
C17 C18 C23 C24 1.4(4) .
C22 C23 C24 N6 18.1(8) .
C18 C23 C24 N6 -158.7(4) .
C22 C23 C24 N5 -177.8(4) .
C18 C23 C24 N5 5.5(4) .
C30 C25 C26 C27 -3.8(6) .
O1 C25 C26 C27 177.9(3) .
C25 C26 C27 C28 0.4(6) .
C26 C27 C28 C29 5.4(6) .
C26 C27 C28 N7 -179.7(3) .
C27 C28 C29 C30 -7.7(6) .
N7 C28 C29 C30 177.8(4) .
C26 C25 C30 C29 1.5(6) .
O1 C25 C30 C29 179.7(3) .
C28 C29 C30 C25 4.2(6) .
C2 C1 N1 C8 11.3(4) .
N6 C1 N1 C8 -155.8(3) .
C2 C1 N1 B1 177.9(3) .
N6 C1 N1 B1 10.8(5) .
N2 C8 N1 C1 153.1(3) .
C7 C8 N1 C1 -9.3(4) .
N2 C8 N1 B1 -13.8(5) .
C7 C8 N1 B1 -176.2(3) .
O1 B1 N1 C1 99.6(4) .
N3 B1 N1 C1 -136.4(3) .
N5 B1 N1 C1 -25.9(4) .
O1 B1 N1 C8 -95.4(3) .
N3 B1 N1 C8 28.6(4) .
N5 B1 N1 C8 139.1(3) .
N1 C8 N2 C9 -5.5(5) .
C7 C8 N2 C9 151.3(3) .
N3 C9 N2 C8 5.7(5) .
C10 C9 N2 C8 -154.1(4) .
N4 C16 N3 C9 155.7(3) .
C15 C16 N3 C9 -9.6(4) .
N4 C16 N3 B1 -13.1(5) .
C15 C16 N3 B1 -178.5(3) .
N2 C9 N3 C16 -154.8(3) .
C10 C9 N3 C16 10.5(4) .
N2 C9 N3 B1 14.2(5) .
C10 C9 N3 B1 179.4(3) .
O1 B1 N3 C16 -97.3(4) .
N5 B1 N3 C16 30.5(4) .
N1 B1 N3 C16 139.6(3) .
O1 B1 N3 C9 94.8(4) .
N5 B1 N3 C9 -137.3(3) .
N1 B1 N3 C9 -28.3(4) .
C18 C17 N4 C16 -159.4(4) .
N5 C17 N4 C16 4.5(5) .
N3 C16 N4 C17 -6.9(5) .
C15 C16 N4 C17 155.2(4) .
N6 C24 N5 C17 154.9(3) .
C23 C24 N5 C17 -10.8(4) .
N6 C24 N5 B1 -18.0(5) .
C23 C24 N5 B1 176.3(3) .
N4 C17 N5 C24 -155.6(3) .
C18 C17 N5 C24 11.8(4) .
N4 C17 N5 B1 17.6(5) .
C18 C17 N5 B1 -175.1(3) .
O1 B1 N5 C24 -93.7(4) .
N3 B1 N5 C24 139.8(3) .
N1 B1 N5 C24 29.5(4) .
O1 B1 N5 C17 94.1(4) .
N3 B1 N5 C17 -32.4(4) .
N1 B1 N5 C17 -142.7(3) .
N5 C24 N6 C1 -3.0(5) .
C23 C24 N6 C1 158.9(4) .
N1 C1 N6 C24 6.1(5) .
C2 C1 N6 C24 -158.3(4) .
C27 C28 N7 N7 -177.8(5) 2_656
C29 C28 N7 N7 -3.0(7) 2_656
C26 C25 O1 B1 -88.9(4) .
C30 C25 O1 B1 92.7(4) .
N3 B1 O1 C25 176.6(3) .
N5 B1 O1 C25 54.3(4) .
N1 B1 O1 C25 -64.2(3) .

loop_
_platon_squeeze_void_nr
_platon_squeeze_void_average_x
_platon_squeeze_void_average_y
_platon_squeeze_void_average_z
_platon_squeeze_void_volume
_platon_squeeze_void_count_electrons
_platon_squeeze_void_content
1 -0.011 0.500 0.500 435 175 ' '
